data_4328481
loop_
_publ_author_name
'Romain Sibille'
'Thomas Mazet'
'Bernard Malaman'
'Thomas Gaudisson'
'Michel Fran\,cois'

_publ_section_title
;
 Co4(OH)2(C10H16O4)3 Metal-Organic Framework: Slow Magnetic Relaxation in
 the Ordered Phase of Magnetic Chains
;
_journal_name_full 'Inorganic Chemistry'
_journal_page_first 2885
_journal_page_last 2892
_journal_paper_doi 10.1021/ic2020995
_journal_volume 51
_journal_year 2012
_chemical_formula_sum 'C15 H25 Co2 O7'
_chemical_formula_weight 435.21
_chemical_name_common Cobalt(II)-hydroxy-sebacate
_chemical_name_systematic
;
 ?
;
_space_group_IT_number 14
_symmetry_cell_setting monoclinic
_symmetry_space_group_name_Hall '-P 2ybc'
_symmetry_space_group_name_H-M 'P 1 21/c 1'
_atom_sites_solution_hydrogens geom
_atom_sites_solution_primary direct
_atom_sites_solution_secondary difmap
_audit_creation_method SHELXL-97
_cell_angle_alpha 90.00
_cell_angle_beta 101.504(10)
_cell_angle_gamma 90.00
_cell_formula_units_Z 4
_cell_length_a 15.1992(14)
_cell_length_b 4.9120(4)
_cell_length_c 22.877(2)
_cell_measurement_reflns_used 3332
_cell_measurement_temperature 100(2)
_cell_measurement_theta_max 24.6579
_cell_measurement_theta_min 3.2784
_cell_volume 1673.7(3)
_computing_structure_refinement 'SHELXL-97 (Sheldrick, 2008)'
_diffrn_ambient_temperature 100(2)
_diffrn_detector_area_resol_mean 10.4508
_diffrn_measured_fraction_theta_full 0.997
_diffrn_measured_fraction_theta_max 0.997
_diffrn_measurement_details
;
  1 omega  -12.00   77.00   1.0000   40.0000
omega____ theta____ kappa____ phi______ frames
    -       12.5002   37.0000  -60.0000 89

  2 omega  -21.00   78.00   1.0000   40.0000
omega____ theta____ kappa____ phi______ frames
    -       12.5002   77.0000 -180.0000 99

  3 omega    5.00   50.00   1.0000   40.0000
omega____ theta____ kappa____ phi______ frames
    -       12.5002 -124.0000  -75.0000 45

  4 omega  -57.00   46.00   1.0000   40.0000
omega____ theta____ kappa____ phi______ frames
    -       12.5002  -77.0000  -30.0000 103

  5 omega -100.00  -55.00   1.0000   40.0000
omega____ theta____ kappa____ phi______ frames
    -      -11.2502  179.0000    0.0000 45

  6 omega -100.00  -55.00   1.0000   40.0000
omega____ theta____ kappa____ phi______ frames
    -      -11.2502  179.0000 -180.0000 45

  7 omega  -64.00   39.00   1.0000   40.0000
omega____ theta____ kappa____ phi______ frames
    -       12.5002  -37.0000  120.0000 103

  8 omega   34.00   76.00   1.0000   40.0000
omega____ theta____ kappa____ phi______ frames
    -       12.5002  179.0000   90.0000 42

  9 omega  -14.00   89.00   1.0000   40.0000
omega____ theta____ kappa____ phi______ frames
    -       12.5002   37.0000   90.0000 103

;
_diffrn_measurement_device_type 'SuperNova, Dual, Cu at zero, Atlas'
_diffrn_measurement_method '\w scans'
_diffrn_orient_matrix_UB_11 0.0338986000
_diffrn_orient_matrix_UB_12 -0.0253980000
_diffrn_orient_matrix_UB_13 0.0255897000
_diffrn_orient_matrix_UB_21 -0.0320782000
_diffrn_orient_matrix_UB_22 0.0147423000
_diffrn_orient_matrix_UB_23 0.0184547000
_diffrn_orient_matrix_UB_31 -0.0094631000
_diffrn_orient_matrix_UB_32 -0.1412953000
_diffrn_orient_matrix_UB_33 -0.0026700000
_diffrn_radiation_monochromator mirror
_diffrn_radiation_source 'SuperNova (Mo) X-ray Source'
_diffrn_radiation_type MoK\a
_diffrn_radiation_wavelength 0.71073
_diffrn_reflns_av_R_equivalents 0.1190
_diffrn_reflns_av_sigmaI/netI 0.0580
_diffrn_reflns_limit_h_max 17
_diffrn_reflns_limit_h_min -17
_diffrn_reflns_limit_k_max 5
_diffrn_reflns_limit_k_min -5
_diffrn_reflns_limit_l_max 26
_diffrn_reflns_limit_l_min -26
_diffrn_reflns_number 20974
_diffrn_reflns_theta_full 24.71
_diffrn_reflns_theta_max 24.71
_diffrn_reflns_theta_min 3.57
_exptl_absorpt_coefficient_mu 2.016
_exptl_absorpt_correction_T_max 0.980
_exptl_absorpt_correction_T_min 0.953
_exptl_absorpt_correction_type multi-scan
_exptl_absorpt_process_details
;
CrysAlisPro, Oxford Diffraction Ltd.,
Version 1.171.33.55 (release 05-01-2010 CrysAlis171 .NET)
(compiled Jan  5 2010,16:28:46)
empirical absorption correction using spherical harmonics,
 implemented in SCALE3 ABSPACK scaling algorithm.
;
_exptl_crystal_colour violet
_exptl_crystal_density_diffrn 1.727
_exptl_crystal_description needle
_exptl_crystal_F_000 900
_exptl_crystal_size_max 0.05
_exptl_crystal_size_mid 0.02
_exptl_crystal_size_min 0.01
_refine_diff_density_max 0.714
_refine_diff_density_min -0.520
_refine_diff_density_rms 0.117
_refine_ls_extinction_method none
_refine_ls_goodness_of_fit_ref 0.918
_refine_ls_hydrogen_treatment mixed
_refine_ls_matrix_type full
_refine_ls_number_parameters 218
_refine_ls_number_reflns 2841
_refine_ls_number_restraints 0
_refine_ls_restrained_S_all 0.918
_refine_ls_R_factor_all 0.1063
_refine_ls_R_factor_gt 0.0545
_refine_ls_shift/su_max 0.001
_refine_ls_shift/su_mean 0.000
_refine_ls_structure_factor_coef Fsqd
_refine_ls_weighting_details 'calc w=1/[\s^2^(Fo^2^)+(0.0577P)^2^+0.0000P] where P=(Fo^2^+2Fc^2^)/3'
_refine_ls_weighting_scheme calc
_refine_ls_wR_factor_gt 0.1095
_refine_ls_wR_factor_ref 0.1236
_reflns_number_gt 1700
_reflns_number_total 2841
_reflns_threshold_expression >2\s(I)
_cod_data_source_file ic2020995_si_002.cif
_cod_data_source_block co_c10
_cod_original_cell_volume 1673.6(3)
_cod_database_code 4328481

loop_
_symmetry_equiv_pos_as_xyz
'x, y, z'
'-x, y+1/2, -z+1/2'
'-x, -y, -z'
'x, -y-1/2, z-1/2'

loop_
_atom_site_label
_atom_site_type_symbol
_atom_site_fract_x
_atom_site_fract_y
_atom_site_fract_z
_atom_site_U_iso_or_equiv
_atom_site_adp_type
_atom_site_occupancy
_atom_site_symmetry_multiplicity
_atom_site_calc_flag
_atom_site_refinement_flags
Co01 Co 0.90375(5) 0.06059(15) 0.25459(4) 0.0235(3) Uani 1 1 d .
Co02 Co 1.02737(6) 0.10852(15) 0.15734(4) 0.0269(3) Uani 1 1 d .
O003 O 1.2071(3) -0.1888(8) 0.26201(19) 0.0285(11) Uani 1 1 d .
O004 O 0.9786(3) 0.3409(7) 0.21692(18) 0.0231(10) Uani 1 1 d .
H004 H 0.943(3) 0.445(8) 0.1976(14) 0.028 Uiso 1 1 calc R
O005 O 1.0742(3) 0.7249(7) 0.15413(18) 0.0275(10) Uani 1 1 d .
O006 O 1.1509(3) 0.1961(7) 0.21724(18) 0.0260(10) Uani 1 1 d .
O007 O 0.9142(3) 0.0352(9) 0.0959(2) 0.0397(12) Uani 1 1 d .
O008 O 1.0740(3) 0.3532(8) 0.10006(18) 0.0319(11) Uani 1 1 d .
O009 O 0.8754(3) -0.1591(8) 0.17276(19) 0.0346(11) Uani 1 1 d .
C010 C 1.2135(4) 0.0533(12) 0.2485(3) 0.0211(14) Uani 1 1 d .
C011 C 1.8802(4) 0.2579(12) 0.4399(3) 0.0287(15) Uani 1 1 d .
H01A H 1.9209 0.4077 0.4531 0.034 Uiso 1 1 calc R
H01B H 1.8790 0.1418 0.4741 0.034 Uiso 1 1 calc R
C012 C 1.3023(4) 0.1957(12) 0.2664(3) 0.0329(16) Uani 1 1 d .
H01C H 1.2925 0.3591 0.2881 0.039 Uiso 1 1 calc R
H01D H 1.3210 0.2537 0.2303 0.039 Uiso 1 1 calc R
C013 C 1.7858(4) 0.3704(12) 0.4162(3) 0.0307(16) Uani 1 1 d .
H01E H 1.7688 0.4849 0.4467 0.037 Uiso 1 1 calc R
H01F H 1.7877 0.4847 0.3819 0.037 Uiso 1 1 calc R
C014 C 1.6249(4) 0.2801(13) 0.3681(3) 0.0392(18) Uani 1 1 d .
H01G H 1.6093 0.4216 0.3938 0.047 Uiso 1 1 calc R
H01H H 1.6327 0.3664 0.3313 0.047 Uiso 1 1 calc R
C015 C 1.0861(4) 0.5988(13) 0.1066(3) 0.0250(15) Uani 1 1 d .
C016 C 0.7051(4) -0.0260(13) 0.0668(3) 0.0356(17) Uani 1 1 d .
H01I H 0.7230 0.1310 0.0462 0.043 Uiso 1 1 calc R
H01J H 0.6931 0.0360 0.1047 0.043 Uiso 1 1 calc R
C017 C 1.5467(4) 0.0832(13) 0.3536(3) 0.0381(17) Uani 1 1 d .
H01K H 1.5637 -0.0691 0.3312 0.046 Uiso 1 1 calc R
H01L H 1.5334 0.0127 0.3904 0.046 Uiso 1 1 calc R
C018 C 0.6195(4) -0.1433(13) 0.0299(3) 0.0394(18) Uani 1 1 d .
H01M H 0.6314 -0.2046 -0.0081 0.047 Uiso 1 1 calc R
H01N H 0.6018 -0.3007 0.0503 0.047 Uiso 1 1 calc R
C019 C 1.4633(4) 0.2163(13) 0.3176(3) 0.0382(18) Uani 1 1 d .
H01O H 1.4770 0.2780 0.2802 0.046 Uiso 1 1 calc R
H01P H 1.4500 0.3765 0.3391 0.046 Uiso 1 1 calc R
C020 C 1.3792(4) 0.0420(12) 0.3038(3) 0.0345(17) Uani 1 1 d .
H02A H 1.3913 -0.1204 0.2826 0.041 Uiso 1 1 calc R
H02B H 1.3627 -0.0144 0.3408 0.041 Uiso 1 1 calc R
C021 C 0.8631(4) -0.1091(12) 0.1182(3) 0.0266(15) Uani 1 1 d .
C022 C 0.5426(4) 0.0574(13) 0.0184(3) 0.0393(18) Uani 1 1 d .
H02C H 0.5305 0.1182 0.0564 0.047 Uiso 1 1 calc R
H02D H 0.5604 0.2152 -0.0019 0.047 Uiso 1 1 calc R
C023 C 1.7142(4) 0.1573(13) 0.3982(3) 0.0384(18) Uani 1 1 d .
H02E H 1.7063 0.0575 0.4334 0.046 Uiso 1 1 calc R
H02F H 1.7338 0.0293 0.3711 0.046 Uiso 1 1 calc R
C024 C 0.7818(4) -0.2268(13) 0.0784(3) 0.0336(17) Uani 1 1 d .
H02G H 0.7631 -0.3889 0.0969 0.040 Uiso 1 1 calc R
H02H H 0.7969 -0.2798 0.0408 0.040 Uiso 1 1 calc R

loop_
_atom_site_aniso_label
_atom_site_aniso_U_11
_atom_site_aniso_U_22
_atom_site_aniso_U_33
_atom_site_aniso_U_23
_atom_site_aniso_U_13
_atom_site_aniso_U_12
Co01 0.0184(5) 0.0221(5) 0.0299(5) 0.0006(4) 0.0048(4) -0.0003(4)
Co02 0.0240(5) 0.0233(5) 0.0343(5) -0.0030(4) 0.0078(4) -0.0011(4)
O003 0.018(2) 0.020(2) 0.044(3) -0.0018(19) -0.002(2) -0.0015(17)
O004 0.018(2) 0.020(2) 0.031(3) 0.0000(16) 0.0060(19) 0.0028(16)
O005 0.040(3) 0.019(2) 0.025(3) -0.0044(18) 0.010(2) -0.0019(18)
O006 0.019(2) 0.024(2) 0.030(3) -0.0005(18) -0.005(2) 0.0012(18)
O007 0.034(3) 0.047(3) 0.038(3) 0.005(2) 0.008(2) -0.016(2)
O008 0.045(3) 0.018(2) 0.034(3) -0.0052(18) 0.012(2) -0.0041(19)
O009 0.046(3) 0.028(2) 0.026(3) -0.0031(18) -0.001(2) -0.005(2)
C010 0.019(3) 0.024(4) 0.022(3) -0.004(3) 0.008(3) -0.003(3)
C011 0.032(4) 0.026(4) 0.029(4) -0.003(3) 0.008(3) 0.002(3)
C012 0.035(4) 0.027(4) 0.038(4) 0.000(3) 0.011(3) 0.000(3)
C013 0.029(4) 0.026(4) 0.039(4) -0.002(3) 0.010(3) 0.000(3)
C014 0.025(4) 0.037(4) 0.055(5) 0.003(3) 0.008(4) -0.003(3)
C015 0.014(3) 0.029(4) 0.030(4) -0.001(3) 0.000(3) 0.003(3)
C016 0.020(4) 0.048(4) 0.039(4) -0.005(3) 0.005(3) 0.000(3)
C017 0.024(4) 0.043(4) 0.046(4) 0.000(3) 0.006(3) 0.000(3)
C018 0.027(4) 0.048(4) 0.040(4) 0.001(3) -0.002(3) -0.003(3)
C019 0.024(4) 0.041(4) 0.046(5) 0.006(3) -0.001(3) 0.004(3)
C020 0.022(4) 0.034(4) 0.047(5) 0.001(3) 0.006(3) -0.004(3)
C021 0.024(4) 0.026(4) 0.026(4) -0.002(3) -0.003(3) 0.007(3)
C022 0.025(4) 0.040(4) 0.048(5) 0.000(3) -0.006(3) 0.005(3)
C023 0.029(4) 0.042(4) 0.045(5) -0.004(3) 0.007(3) 0.001(3)
C024 0.025(4) 0.035(4) 0.039(4) -0.002(3) 0.002(3) -0.004(3)

loop_
_atom_type_symbol
_atom_type_description
_atom_type_scat_dispersion_real
_atom_type_scat_dispersion_imag
_atom_type_scat_source
C C 0.0033 0.0016 'International Tables Vol C Tables 4.2.6.8 and 6.1.1.4'
H H 0.0000 0.0000 'International Tables Vol C Tables 4.2.6.8 and 6.1.1.4'
O O 0.0106 0.0060 'International Tables Vol C Tables 4.2.6.8 and 6.1.1.4'
Co Co 0.3494 0.9721 'International Tables Vol C Tables 4.2.6.8 and 6.1.1.4'

loop_
_geom_angle_atom_site_label_1
_geom_angle_atom_site_label_2
_geom_angle_atom_site_label_3
_geom_angle
_geom_angle_site_symmetry_1
_geom_angle_site_symmetry_3
O003 Co01 O004 91.31(16) 2_755 .
O003 Co01 O004 171.40(16) 2_755 2_745
O004 Co01 O004 88.06(9) . 2_745
O003 Co01 O006 101.77(16) 2_755 2_745
O004 Co01 O006 164.16(16) . 2_745
O004 Co01 O006 80.32(15) 2_745 2_745
O003 Co01 O009 97.23(17) 2_755 .
O004 Co01 O009 90.17(16) . .
O004 Co01 O009 91.34(17) 2_745 .
O006 Co01 O009 79.45(16) 2_745 .
O003 Co01 O005 85.39(16) 2_755 2_745
O004 Co01 O005 99.10(15) . 2_745
O004 Co01 O005 86.24(16) 2_745 2_745
O006 Co01 O005 90.90(15) 2_745 2_745
O009 Co01 O005 170.33(16) . 2_745
O008 Co02 O005 111.17(17) . 1_545
O008 Co02 O007 90.90(18) . .
O005 Co02 O007 93.78(17) 1_545 .
O008 Co02 O004 109.00(16) . .
O005 Co02 O004 136.71(17) 1_545 .
O007 Co02 O004 101.09(18) . .
O008 Co02 O006 85.32(17) . .
O005 Co02 O006 86.55(15) 1_545 .
O007 Co02 O006 176.05(18) . .
O004 Co02 O006 81.26(16) . .
C010 O003 Co01 129.1(4) . 2_745
Co02 O004 Co01 102.07(16) . .
Co02 O004 Co01 95.50(17) . 2_755
Co01 O004 Co01 136.2(2) . 2_755
C015 O005 Co02 125.9(4) . 1_565
C015 O005 Co01 126.9(4) . 2_755
Co02 O005 Co01 107.18(18) 1_565 2_755
C010 O006 Co01 125.7(4) . 2_755
C010 O006 Co02 135.1(4) . .
Co01 O006 Co02 90.98(15) 2_755 .
C021 O007 Co02 109.5(4) . .
C015 O008 Co02 124.9(4) . .
C021 O009 Co01 138.0(4) . .
O003 C010 O006 125.4(5) . .
O003 C010 C012 119.4(5) . .
O006 C010 C012 115.1(5) . .
C015 C011 C013 111.5(5) 2_845 .
C010 C012 C020 118.3(5) . .
C023 C013 C011 114.9(5) . .
C017 C014 C023 115.9(5) . .
O008 C015 O005 122.1(6) . .
O008 C015 C011 119.5(6) . 2_855
O005 C015 C011 118.3(5) . 2_855
C024 C016 C018 113.4(5) . .
C019 C017 C014 112.2(5) . .
C022 C018 C016 113.4(5) . .
C017 C019 C020 116.6(6) . .
C012 C020 C019 111.2(5) . .
O007 C021 O009 123.0(6) . .
O007 C021 C024 118.8(6) . .
O009 C021 C024 118.2(6) . .
C022 C022 C018 113.6(7) 3_655 .
C013 C023 C014 112.3(5) . .
C021 C024 C016 111.7(5) . .

loop_
_geom_bond_atom_site_label_1
_geom_bond_atom_site_label_2
_geom_bond_distance
_geom_bond_site_symmetry_2
Co01 O003 2.060(4) 2_755
Co01 O004 2.079(4) .
Co01 O004 2.079(4) 2_745
Co01 O006 2.127(4) 2_745
Co01 O009 2.129(4) .
Co01 O005 2.201(4) 2_745
Co02 O008 2.009(4) .
Co02 O005 2.021(4) 1_545
Co02 O007 2.024(4) .
Co02 O004 2.028(4) .
Co02 O006 2.136(4) .
O003 C010 1.237(7) .
O003 Co01 2.060(4) 2_745
O004 Co01 2.079(4) 2_755
O005 C015 1.294(7) .
O005 Co02 2.021(4) 1_565
O005 Co01 2.201(4) 2_755
O006 C010 1.280(7) .
O006 Co01 2.127(4) 2_755
O007 C021 1.234(8) .
O008 C015 1.225(6) .
O009 C021 1.249(7) .
C010 C012 1.502(8) .
C011 C015 1.491(8) 2_845
C011 C013 1.533(8) .
C012 C020 1.507(8) .
C013 C023 1.506(8) .
C014 C017 1.516(8) .
C014 C023 1.519(8) .
C016 C024 1.510(8) .
C016 C018 1.517(8) .
C017 C019 1.515(8) .
C018 C022 1.512(9) .
C019 C020 1.519(9) .
C021 C024 1.497(8) .
C022 C022 1.506(12) 3_655
